data_8104946
loop_
_publ_author_name
'Zhang, Sheng-Nan'
'Zhao, Feng-Lan'
'Meng, Qing-Guo'

_publ_section_title
;
 Crystal structure of
 (E)-7-hydroxy-2-((6-methoxypyridin-3-yl)methylene)-3,
 4-dihydronaphthalen-1(2H)-one, C17H15NO3
;
_journal_issue 1
_journal_name_full 'Zeitschrift f\"ur Kristallographie - New Crystal Structures'
_journal_page_first 1
_journal_page_last 3
_journal_paper_doi 10.1515/ncrs-2021-0382
_journal_volume 237
_journal_year 2022
_chemical_formula_moiety 'C17 H15 N O3'
_chemical_formula_sum 'C17 H15 N O3'
_chemical_formula_weight 281.30
_space_group_crystal_system monoclinic
_space_group_IT_number 14
_space_group_name_Hall '-P 2yn'
_space_group_name_H-M_alt 'P 1 21/n 1'
_atom_sites_solution_hydrogens geom
_cell_angle_alpha 90
_cell_angle_beta 91.099(6)
_cell_angle_gamma 90
_cell_formula_units_Z 4
_cell_length_a 4.3970(3)
_cell_length_b 13.8942(8)
_cell_length_c 22.0484(14)
_cell_measurement_reflns_used 2655
_cell_measurement_temperature 149.99(10)
_cell_measurement_theta_max 29.0550
_cell_measurement_theta_min 3.0530
_cell_volume 1346.75(15)
_computing_cell_refinement 'CrysAlisPro 1.171.38.43f (Rigaku OD, 2017)'
_computing_data_collection 'CrysAlisPro 1.171.38.43f (Rigaku OD, 2017)'
_computing_data_reduction 'CrysAlisPro 1.171.38.43f (Rigaku OD, 2017)'
_computing_molecular_graphics 'Bruker SHELXTL'
_computing_publication_material 'Bruker SHELXTL'
_computing_structure_refinement 'SHELXL-2017/1 (Sheldrick, 2015)'
_computing_structure_solution 'SHELXL-2017/1 (Sheldrick, 2015)'
_diffrn_ambient_temperature 149.99(10)
_diffrn_measured_fraction_theta_full 0.999
_diffrn_measured_fraction_theta_max 0.999
_diffrn_measurement_device_type 'SuperNova, Dual, Cu at zero, AtlasS2'
_diffrn_measurement_method 'CCD plate'
_diffrn_radiation_type MoK\a
_diffrn_radiation_wavelength 0.71073
_diffrn_reflns_av_R_equivalents 0.0238
_diffrn_reflns_av_unetI/netI 0.0330
_diffrn_reflns_Laue_measured_fraction_full 0.999
_diffrn_reflns_Laue_measured_fraction_max 0.999
_diffrn_reflns_limit_h_max 4
_diffrn_reflns_limit_h_min -5
_diffrn_reflns_limit_k_max 16
_diffrn_reflns_limit_k_min -16
_diffrn_reflns_limit_l_max 25
_diffrn_reflns_limit_l_min -26
_diffrn_reflns_number 6179
_diffrn_reflns_point_group_measured_fraction_full 0.999
_diffrn_reflns_point_group_measured_fraction_max 0.999
_diffrn_reflns_theta_full 25.242
_diffrn_reflns_theta_max 25.494
_diffrn_reflns_theta_min 2.359
_diffrn_source 'micro-focus sealed X-ray tube'
_exptl_absorpt_coefficient_mu 0.096
_exptl_absorpt_correction_T_max 1.00000
_exptl_absorpt_correction_T_min 0.68574
_exptl_absorpt_correction_type multi-scan
_exptl_absorpt_process_details
;
CrysAlisPro 1.171.38.43f (Rigaku Oxford Diffraction, 2015)
Empirical absorption correction using spherical harmonics,
 implemented in SCALE3 ABSPACK scaling algorithm.
;
_exptl_crystal_colour yellow
_exptl_crystal_density_diffrn 1.387
_exptl_crystal_description block
_exptl_crystal_F_000 592
_exptl_crystal_size_max 0.140
_exptl_crystal_size_mid 0.120
_exptl_crystal_size_min 0.110
_refine_diff_density_max 0.210
_refine_diff_density_min -0.206
_refine_diff_density_rms 0.047
_refine_ls_extinction_coef .
_refine_ls_extinction_method none
_refine_ls_goodness_of_fit_ref 1.022
_refine_ls_hydrogen_treatment constr
_refine_ls_matrix_type full
_refine_ls_number_parameters 192
_refine_ls_number_reflns 2512
_refine_ls_number_restraints 0
_refine_ls_restrained_S_all 1.022
_refine_ls_R_factor_all 0.0506
_refine_ls_R_factor_gt 0.0412
_refine_ls_shift/su_max 0.000
_refine_ls_shift/su_mean 0.000
_refine_ls_structure_factor_coef Fsqd
_refine_ls_weighting_details 'w=1/[\s^2^(Fo^2^)+(0.0425P)^2^+0.5290P] where P=(Fo^2^+2Fc^2^)/3'
_refine_ls_weighting_scheme calc
_refine_ls_wR_factor_gt 0.0943
_refine_ls_wR_factor_ref 0.1003
_reflns_Friedel_coverage 0.000
_reflns_Friedel_fraction_full .
_reflns_Friedel_fraction_max .
_reflns_number_gt 2118
_reflns_number_total 2512
_reflns_threshold_expression 'I > 2\s(I)'
_cod_data_source_file suppl_j_ncrs-2021-0382_suppl.cif
_cod_data_source_block m2-6-19
_cod_original_sg_symbol_H-M 'P 21/n'
_cod_database_code 8104946
_shelx_space_group_comment
;
The symmetry employed for this shelxl refinement is uniquely defined
by the following loop, which should always be used as a source of
symmetry information in preference to the above space-group names.
They are only intended as comments.
;
_shelx_estimated_absorpt_t_min 0.987
_shelx_estimated_absorpt_t_max 0.990

loop_
_space_group_symop_operation_xyz
'x, y, z'
'-x+1/2, y+1/2, -z+1/2'
'-x, -y, -z'
'x-1/2, -y-1/2, z-1/2'

loop_
_atom_site_label
_atom_site_type_symbol
_atom_site_fract_x
_atom_site_fract_y
_atom_site_fract_z
_atom_site_U_iso_or_equiv
_atom_site_adp_type
_atom_site_occupancy
_atom_site_site_symmetry_order
_atom_site_calc_flag
_atom_site_refinement_flags_posn
_atom_site_refinement_flags_adp
_atom_site_refinement_flags_occupancy
_atom_site_disorder_assembly
_atom_site_disorder_group
C1 C 0.4103(3) 0.59130(11) 0.32499(7) 0.0209(3) Uani 1 1 d . . . . .
C2 C 0.2800(3) 0.62282(11) 0.38360(7) 0.0208(3) Uani 1 1 d . . . . .
C3 C 0.2984(4) 0.55204(11) 0.43536(7) 0.0230(4) Uani 1 1 d . . . . .
H3A H 0.160627 0.571695 0.466893 0.028 Uiso 1 1 calc R U . . .
H3B H 0.503212 0.551673 0.452488 0.028 Uiso 1 1 calc R U . . .
C4 C 0.2146(3) 0.45095(11) 0.41360(7) 0.0222(3) Uani 1 1 d . . . . .
H4A H 0.242599 0.405774 0.446782 0.027 Uiso 1 1 calc R U . . .
H4B H 0.001897 0.449622 0.401130 0.027 Uiso 1 1 calc R U . . .
C5 C 0.4936(3) 0.32575(11) 0.35329(7) 0.0226(4) Uani 1 1 d . . . . .
H5 H 0.429679 0.279271 0.380596 0.027 Uiso 1 1 calc R U . . .
C6 C 0.6726(4) 0.29884(11) 0.30550(7) 0.0240(4) Uani 1 1 d . . . . .
H6 H 0.725640 0.234559 0.300547 0.029 Uiso 1 1 calc R U . . .
C7 C 0.7744(3) 0.36760(11) 0.26460(7) 0.0209(3) Uani 1 1 d . . . . .
C8 C 0.6895(3) 0.46246(11) 0.27141(7) 0.0206(3) Uani 1 1 d . . . . .
H8 H 0.755823 0.508562 0.244088 0.025 Uiso 1 1 calc R U . . .
C9 C 0.5041(3) 0.48944(11) 0.31927(7) 0.0188(3) Uani 1 1 d . . . . .
C10 C 0.4070(3) 0.42076(11) 0.36142(7) 0.0185(3) Uani 1 1 d . . . . .
C11 C 0.1545(3) 0.71073(11) 0.38609(7) 0.0222(4) Uani 1 1 d . . . . .
H11 H 0.138271 0.742258 0.348966 0.027 Uiso 1 1 calc R U . . .
C12 C 0.0392(3) 0.76505(10) 0.43746(7) 0.0205(3) Uani 1 1 d . . . . .
C13 C 0.1408(4) 0.75574(11) 0.49728(7) 0.0260(4) Uani 1 1 d . . . . .
H13 H 0.283352 0.707946 0.505846 0.031 Uiso 1 1 calc R U . . .
C14 C -0.1518(4) 0.87792(11) 0.53065(7) 0.0239(4) Uani 1 1 d . . . . .
C15 C -0.2689(4) 0.89500(12) 0.47248(8) 0.0334(4) Uani 1 1 d . . . . .
H15 H -0.410710 0.943597 0.465416 0.040 Uiso 1 1 calc R U . . .
C16 C -0.1707(4) 0.83881(11) 0.42625(7) 0.0261(4) Uani 1 1 d . . . . .
H16 H -0.243654 0.849544 0.386960 0.031 Uiso 1 1 calc R U . . .
C17 C -0.1111(4) 0.92834(13) 0.63415(8) 0.0343(4) Uani 1 1 d . . . . .
H17A H -0.161393 0.867427 0.651909 0.051 Uiso 1 1 calc R U . . .
H17B H -0.182775 0.979394 0.659500 0.051 Uiso 1 1 calc R U . . .
H17C H 0.105531 0.933248 0.630514 0.051 Uiso 1 1 calc R U . . .
N1 N 0.0488(3) 0.81053(9) 0.54364(6) 0.0250(3) Uani 1 1 d . . . . .
O1 O 0.9577(3) 0.34428(8) 0.21739(5) 0.0277(3) Uani 1 1 d . . . . .
H1 H 0.994506 0.286436 0.218249 0.042 Uiso 1 1 calc R U . . .
O2 O 0.4448(3) 0.64764(8) 0.28244(5) 0.0302(3) Uani 1 1 d . . . . .
O3 O -0.2526(3) 0.93570(9) 0.57523(5) 0.0348(3) Uani 1 1 d . . . . .

loop_
_atom_site_aniso_label
_atom_site_aniso_U_11
_atom_site_aniso_U_22
_atom_site_aniso_U_33
_atom_site_aniso_U_23
_atom_site_aniso_U_13
_atom_site_aniso_U_12
C1 0.0221(8) 0.0219(8) 0.0188(8) 0.0033(6) -0.0009(6) -0.0004(7)
C2 0.0208(8) 0.0225(8) 0.0190(8) 0.0013(6) -0.0007(6) 0.0013(7)
C3 0.0275(8) 0.0240(8) 0.0174(8) 0.0012(6) 0.0022(6) 0.0048(7)
C4 0.0225(8) 0.0247(8) 0.0195(8) 0.0034(6) 0.0010(6) 0.0002(7)
C5 0.0260(8) 0.0207(8) 0.0210(8) 0.0029(6) -0.0002(6) -0.0041(7)
C6 0.0298(9) 0.0175(7) 0.0247(9) -0.0015(6) -0.0016(7) 0.0004(7)
C7 0.0217(8) 0.0254(8) 0.0156(8) -0.0034(6) -0.0018(6) 0.0018(7)
C8 0.0233(8) 0.0220(8) 0.0165(8) 0.0028(6) -0.0011(6) -0.0010(7)
C9 0.0180(7) 0.0217(8) 0.0167(8) 0.0001(6) -0.0030(6) -0.0003(6)
C10 0.0165(7) 0.0224(8) 0.0165(8) 0.0001(6) -0.0027(6) -0.0018(6)
C11 0.0246(8) 0.0237(8) 0.0182(8) 0.0026(6) 0.0001(6) 0.0000(7)
C12 0.0224(8) 0.0171(7) 0.0222(8) 0.0018(6) 0.0025(6) -0.0015(6)
C13 0.0323(9) 0.0208(8) 0.0247(9) 0.0004(6) -0.0013(7) 0.0081(7)
C14 0.0264(8) 0.0212(8) 0.0241(9) -0.0039(7) 0.0008(7) 0.0011(7)
C15 0.0386(10) 0.0314(9) 0.0298(10) -0.0063(7) -0.0080(8) 0.0169(8)
C16 0.0310(9) 0.0249(8) 0.0223(9) -0.0001(7) -0.0054(7) 0.0035(7)
C17 0.0445(11) 0.0347(9) 0.0235(9) -0.0076(7) -0.0047(8) 0.0036(8)
N1 0.0325(8) 0.0208(7) 0.0218(7) 0.0000(5) -0.0002(6) 0.0014(6)
O1 0.0373(7) 0.0229(6) 0.0231(6) -0.0015(5) 0.0076(5) 0.0054(5)
O2 0.0478(7) 0.0220(6) 0.0212(6) 0.0055(5) 0.0079(5) 0.0058(5)
O3 0.0419(7) 0.0379(7) 0.0245(7) -0.0109(5) -0.0060(5) 0.0152(6)

loop_
_atom_type_symbol
_atom_type_description
_atom_type_scat_dispersion_real
_atom_type_scat_dispersion_imag
_atom_type_scat_source
C C 0.0033 0.0016 'International Tables Vol C Tables 4.2.6.8 and 6.1.1.4'
H H 0.0000 0.0000 'International Tables Vol C Tables 4.2.6.8 and 6.1.1.4'
N N 0.0061 0.0033 'International Tables Vol C Tables 4.2.6.8 and 6.1.1.4'
O O 0.0106 0.0060 'International Tables Vol C Tables 4.2.6.8 and 6.1.1.4'

loop_
_geom_angle_atom_site_label_1
_geom_angle_atom_site_label_2
_geom_angle_atom_site_label_3
_geom_angle
_geom_angle_site_symmetry_1
_geom_angle_site_symmetry_3
O2 C1 C9 120.25(14) . .
O2 C1 C2 121.88(13) . .
C9 C1 C2 117.86(13) . .
C11 C2 C1 117.94(14) . .
C11 C2 C3 125.37(14) . .
C1 C2 C3 116.69(13) . .
C2 C3 C4 110.68(13) . .
C2 C3 H3A 109.5 . .
C4 C3 H3A 109.5 . .
C2 C3 H3B 109.5 . .
C4 C3 H3B 109.5 . .
H3A C3 H3B 108.1 . .
C10 C4 C3 111.21(12) . .
C10 C4 H4A 109.4 . .
C3 C4 H4A 109.4 . .
C10 C4 H4B 109.4 . .
C3 C4 H4B 109.4 . .
H4A C4 H4B 108.0 . .
C6 C5 C10 121.27(14) . .
C6 C5 H5 119.4 . .
C10 C5 H5 119.4 . .
C5 C6 C7 120.25(14) . .
C5 C6 H6 119.9 . .
C7 C6 H6 119.9 . .
O1 C7 C8 118.29(14) . .
O1 C7 C6 122.11(14) . .
C8 C7 C6 119.61(14) . .
C7 C8 C9 120.12(14) . .
C7 C8 H8 119.9 . .
C9 C8 H8 119.9 . .
C8 C9 C10 120.45(14) . .
C8 C9 C1 119.23(13) . .
C10 C9 C1 120.32(13) . .
C5 C10 C9 118.29(14) . .
C5 C10 C4 121.69(13) . .
C9 C10 C4 120.02(13) . .
C2 C11 C12 130.66(14) . .
C2 C11 H11 114.7 . .
C12 C11 H11 114.7 . .
C13 C12 C16 115.77(14) . .
C13 C12 C11 125.30(14) . .
C16 C12 C11 118.67(14) . .
N1 C13 C12 124.98(14) . .
N1 C13 H13 117.5 . .
C12 C13 H13 117.5 . .
N1 C14 O3 119.54(14) . .
N1 C14 C15 123.83(14) . .
O3 C14 C15 116.62(14) . .
C16 C15 C14 118.34(15) . .
C16 C15 H15 120.8 . .
C14 C15 H15 120.8 . .
C15 C16 C12 120.41(15) . .
C15 C16 H16 119.8 . .
C12 C16 H16 119.8 . .
O3 C17 H17A 109.5 . .
O3 C17 H17B 109.5 . .
H17A C17 H17B 109.5 . .
O3 C17 H17C 109.5 . .
H17A C17 H17C 109.5 . .
H17B C17 H17C 109.5 . .
C14 N1 C13 116.66(14) . .
C7 O1 H1 109.5 . .
C14 O3 C17 118.33(13) . .

loop_
_geom_bond_atom_site_label_1
_geom_bond_atom_site_label_2
_geom_bond_distance
_geom_bond_site_symmetry_2
C1 O2 1.2334(18) .
C1 C9 1.480(2) .
C1 C2 1.489(2) .
C2 C11 1.342(2) .
C2 C3 1.507(2) .
C3 C4 1.527(2) .
C3 H3A 0.9700 .
C3 H3B 0.9700 .
C4 C10 1.501(2) .
C4 H4A 0.9700 .
C4 H4B 0.9700 .
C5 C6 1.379(2) .
C5 C10 1.387(2) .
C5 H5 0.9300 .
C6 C7 1.393(2) .
C6 H6 0.9300 .
C7 O1 1.3677(18) .
C7 C8 1.379(2) .
C8 C9 1.397(2) .
C8 H8 0.9300 .
C9 C10 1.404(2) .
C11 C12 1.460(2) .
C11 H11 0.9300 .
C12 C13 1.391(2) .
C12 C16 1.398(2) .
C13 N1 1.343(2) .
C13 H13 0.9300 .
C14 N1 1.314(2) .
C14 O3 1.3505(18) .
C14 C15 1.393(2) .
C15 C16 1.361(2) .
C15 H15 0.9300 .
C16 H16 0.9300 .
C17 O3 1.433(2) .
C17 H17A 0.9600 .
C17 H17B 0.9600 .
C17 H17C 0.9600 .
O1 H1 0.8200 .

loop_
_geom_hbond_atom_site_label_D
_geom_hbond_atom_site_label_H
_geom_hbond_atom_site_label_A
_geom_hbond_distance_DH
_geom_hbond_distance_HA
_geom_hbond_distance_DA
_geom_hbond_angle_DHA
_geom_hbond_site_symmetry_A
_geom_hbond_publ_flag
O1 H1 O2 0.82 1.95 2.7656(15) 176.1 2_645 yes
C15 H15 O3 0.93 2.40 3.314(2) 167.6 3_476 yes
C6 H6 O2 0.93 2.65 3.3358(19) 131.4 2_645 yes

loop_
_geom_torsion_atom_site_label_1
_geom_torsion_atom_site_label_2
_geom_torsion_atom_site_label_3
_geom_torsion_atom_site_label_4
_geom_torsion
_geom_torsion_site_symmetry_1
_geom_torsion_site_symmetry_2
_geom_torsion_site_symmetry_3
_geom_torsion_site_symmetry_4
O2 C1 C2 C11 10.6(2) . . . .
C9 C1 C2 C11 -170.48(14) . . . .
O2 C1 C2 C3 -169.97(15) . . . .
C9 C1 C2 C3 9.0(2) . . . .
C11 C2 C3 C4 136.00(16) . . . .
C1 C2 C3 C4 -43.41(18) . . . .
C2 C3 C4 C10 54.78(17) . . . .
C10 C5 C6 C7 0.9(2) . . . .
C5 C6 C7 O1 178.54(14) . . . .
C5 C6 C7 C8 -1.4(2) . . . .
O1 C7 C8 C9 -179.58(13) . . . .
C6 C7 C8 C9 0.4(2) . . . .
C7 C8 C9 C10 1.1(2) . . . .
C7 C8 C9 C1 -178.72(14) . . . .
O2 C1 C9 C8 13.8(2) . . . .
C2 C1 C9 C8 -165.16(13) . . . .
O2 C1 C9 C10 -166.07(14) . . . .
C2 C1 C9 C10 15.0(2) . . . .
C6 C5 C10 C9 0.6(2) . . . .
C6 C5 C10 C4 -179.43(14) . . . .
C8 C9 C10 C5 -1.6(2) . . . .
C1 C9 C10 C5 178.24(14) . . . .
C8 C9 C10 C4 178.40(14) . . . .
C1 C9 C10 C4 -1.7(2) . . . .
C3 C4 C10 C5 146.47(14) . . . .
C3 C4 C10 C9 -33.55(19) . . . .
C1 C2 C11 C12 -172.80(15) . . . .
C3 C2 C11 C12 7.8(3) . . . .
C2 C11 C12 C13 27.9(3) . . . .
C2 C11 C12 C16 -158.22(17) . . . .
C16 C12 C13 N1 1.1(2) . . . .
C11 C12 C13 N1 175.15(15) . . . .
N1 C14 C15 C16 0.0(3) . . . .
O3 C14 C15 C16 179.40(15) . . . .
C14 C15 C16 C12 0.9(3) . . . .
C13 C12 C16 C15 -1.4(2) . . . .
C11 C12 C16 C15 -175.87(15) . . . .
O3 C14 N1 C13 -179.72(14) . . . .
C15 C14 N1 C13 -0.4(2) . . . .
C12 C13 N1 C14 -0.2(2) . . . .
N1 C14 O3 C17 6.9(2) . . . .
C15 C14 O3 C17 -172.55(15) . . . .
